data_7713125
loop_
_publ_author_name
'Kong, Lingyu'
'Chou, Yajie'
'ALBALAT, Muriel'
'Jean, Marion'
'Vanthuyne, Nicolas'
'Nava, Paola'
'Humbel, St\'ephane'
'Clavier, Herv\'e'

_publ_section_title
;
 C2-Symmetric Atropisomeric N-Heterocyclic Carbene-Palladium(II)
 Complexes: Synthesis, Chiral Resolution and Application in
 enantioselective \a-Arylation of Amides
;
_journal_name_full 'Dalton Transactions'
_journal_paper_doi 10.1039/D3DT01182H
_journal_year 2023
_chemical_absolute_configuration ad
_chemical_formula_moiety 'C44 H45 Cl N2 Pd'
_chemical_formula_sum 'C44 H45 Cl N2 Pd'
_chemical_formula_weight 743.67
_space_group_crystal_system orthorhombic
_space_group_IT_number 19
_space_group_name_Hall 'P 2ac 2ab'
_space_group_name_H-M_alt 'P 21 21 21'
_atom_sites_solution_hydrogens mixed
_atom_sites_solution_primary dual
_audit_block_doi 10.5517/ccdc.csd.cc26sbr3
_audit_creation_date 2020-07-24
_audit_creation_method
;
Olex2 1.2
(compiled 2018.05.29 svn.r3510 for OlexSys, GUI svn.r5506)
;
_audit_update_record
;
2020-12-08 deposited with the CCDC.	2023-05-08 downloaded from the CCDC.
;
_cell_angle_alpha 90
_cell_angle_beta 90
_cell_angle_gamma 90
_cell_formula_units_Z 4
_cell_length_a 13.6877(3)
_cell_length_b 16.4427(3)
_cell_length_c 16.8054(4)
_cell_measurement_reflns_used 21489
_cell_measurement_temperature 295
_cell_measurement_theta_max 25.3840
_cell_measurement_theta_min 3.8360
_cell_volume 3782.27(14)
_computing_cell_refinement 'CrysAlisPro 1.171.40.81a (Rigaku OD, 2020)'
_computing_data_collection 'CrysAlisPro 1.171.40.81a (Rigaku OD, 2020)'
_computing_data_reduction 'CrysAlisPro 1.171.40.81a (Rigaku OD, 2020)'
_computing_molecular_graphics 'Olex2 (Dolomanov et al., 2009)'
_computing_publication_material 'Olex2 (Dolomanov et al., 2009)'
_computing_structure_refinement 'ShelXL (Sheldrick, 2015)'
_computing_structure_solution 'ShelXT (Sheldrick, 2015)'
_diffrn_ambient_temperature 295
_diffrn_detector 'CCD plate'
_diffrn_detector_area_resol_mean 5.3048
_diffrn_detector_type AtlasS2
_diffrn_measured_fraction_theta_full 0.996
_diffrn_measured_fraction_theta_max 0.918
_diffrn_measurement_details
;
List of Runs (angles in degrees, time in seconds):

  # Type    Start    End  Width  t~exp~   \w     \q     \k     \f   Frames
#--------------------------------------------------------------------------
  1  \w    -98.00  77.00   1.00   15.00    --   -9.59   3.00-143.00  175
  2  \w    -20.00  31.00   1.00   15.00    --   -9.59 -99.00  90.00   51
  3  \w    -34.00  65.00   1.00   15.00    --   -9.59  38.00  60.00   99
  4  \w    -20.00  31.00   1.00   15.00    --   -9.59 -99.00  30.00   51
  5  \w    -14.00  84.00   1.00   15.00    --   10.05  38.00 -90.00   98
  6  \w      6.00  41.00   1.00   15.00    --   10.05-132.00-147.00   35
  7  \w    -66.00  43.00   1.00   15.00    --   10.05 -77.00 -60.00  109
;
_diffrn_measurement_device 'four-circle diffractometer'
_diffrn_measurement_device_type 'SuperNova, Dual, Cu at home/near, AtlasS2'
_diffrn_measurement_method '\w scans'
_diffrn_orient_matrix_type 'CrysAlisPro convention (1999,Acta A55,543-557)'
_diffrn_orient_matrix_UB_11 0.0205352000
_diffrn_orient_matrix_UB_12 0.0018995000
_diffrn_orient_matrix_UB_13 0.0387066000
_diffrn_orient_matrix_UB_21 0.0475752000
_diffrn_orient_matrix_UB_22 -0.0008019000
_diffrn_orient_matrix_UB_23 -0.0167223000
_diffrn_orient_matrix_UB_31 -0.0000745000
_diffrn_orient_matrix_UB_32 0.0430840000
_diffrn_orient_matrix_UB_33 -0.0020278000
_diffrn_radiation_monochromator mirror
_diffrn_radiation_probe x-ray
_diffrn_radiation_type MoK\a
_diffrn_radiation_wavelength 0.71073
_diffrn_reflns_av_R_equivalents 0.0883
_diffrn_reflns_av_unetI/netI 0.0518
_diffrn_reflns_Laue_measured_fraction_full 0.996
_diffrn_reflns_Laue_measured_fraction_max 0.918
_diffrn_reflns_limit_h_max 17
_diffrn_reflns_limit_h_min -18
_diffrn_reflns_limit_k_max 20
_diffrn_reflns_limit_k_min -21
_diffrn_reflns_limit_l_max 22
_diffrn_reflns_limit_l_min -20
_diffrn_reflns_number 55929
_diffrn_reflns_point_group_measured_fraction_full 0.998
_diffrn_reflns_point_group_measured_fraction_max 0.894
_diffrn_reflns_theta_full 25.242
_diffrn_reflns_theta_max 28.994
_diffrn_reflns_theta_min 3.224
_diffrn_source 'micro-focus sealed X-ray tube'
_diffrn_source_type 'SuperNova (Mo) X-ray Source'
_exptl_absorpt_coefficient_mu 0.593
_exptl_absorpt_correction_T_max 1.00000
_exptl_absorpt_correction_T_min 0.83783
_exptl_absorpt_correction_type multi-scan
_exptl_absorpt_process_details
;
CrysAlisPro 1.171.40.81a (Rigaku Oxford Diffraction, 2020)
Empirical absorption correction using spherical harmonics,
implemented in SCALE3 ABSPACK scaling algorithm.
;
_exptl_crystal_colour yellow
_exptl_crystal_colour_primary yellow
_exptl_crystal_density_diffrn 1.306
_exptl_crystal_description prism
_exptl_crystal_F_000 1544
_exptl_crystal_size_max 0.28
_exptl_crystal_size_mid 0.18
_exptl_crystal_size_min 0.12
_refine_diff_density_max 0.575
_refine_diff_density_min -0.861
_refine_diff_density_rms 0.061
_refine_ls_abs_structure_details
;
 Refined as an inversion twin.
;
_refine_ls_abs_structure_Flack -0.04(4)
_refine_ls_extinction_method none
_refine_ls_goodness_of_fit_ref 1.029
_refine_ls_hydrogen_treatment constr
_refine_ls_matrix_type full
_refine_ls_number_parameters 441
_refine_ls_number_reflns 9003
_refine_ls_number_restraints 0
_refine_ls_restrained_S_all 1.029
_refine_ls_R_factor_all 0.0661
_refine_ls_R_factor_gt 0.0479
_refine_ls_shift/su_max 0.001
_refine_ls_shift/su_mean 0.000
_refine_ls_structure_factor_coef Fsqd
_refine_ls_weighting_details 'w=1/[\s^2^(Fo^2^)+(0.0489P)^2^+1.5191P] where P=(Fo^2^+2Fc^2^)/3'
_refine_ls_weighting_scheme calc
_refine_ls_wR_factor_gt 0.1048
_refine_ls_wR_factor_ref 0.1192
_reflns_Friedel_coverage 0.767
_reflns_Friedel_fraction_full 0.999
_reflns_Friedel_fraction_max 0.865
_reflns_number_gt 7145
_reflns_number_total 9003
_reflns_threshold_expression 'I > 2\s(I)'
_cod_data_source_file d3dt01182h2.cif
_cod_data_source_block lk31202nd
_cod_database_code 7713125
_shelx_shelxl_version_number 2018/3
_chemical_oxdiff_formula 'c44 h45 Cl1 n2 Pd1'
_shelx_space_group_comment
;
The symmetry employed for this shelxl refinement is uniquely defined
by the following loop, which should always be used as a source of
symmetry information in preference to the above space-group names.
They are only intended as comments.
;
_shelx_estimated_absorpt_t_max 0.932
_shelx_estimated_absorpt_t_min 0.851
_reflns_odcompleteness_completeness 99.56
_reflns_odcompleteness_iscentric 1
_reflns_odcompleteness_theta 25.30
_olex2_refinement_description
;
1. Twinned data refinement
 Scales: 1.04(4)
 -0.04(4)
2. Fixed Uiso
 At 1.2 times of:
  All C(H) groups, All C(H,H) groups
 At 1.5 times of:
  All C(H,H,H) groups
3.a Riding coordinates:
 C36(H36A,H36B), C37(H37), C38(H38)
3.b Ternary CH refined with riding coordinates:
 C14(H14)
3.c Aromatic/amide H refined with riding coordinates:
 C8(H8), C10(H10), C16(H16), C17(H17), C18(H18), C19(H19), C20(H20), C22(H22),
 C23(H23), C24(H24), C25(H25), C26(H26), C29(H29), C31(H31), C40(H40), C41(H41),
  C42(H42), C43(H43), C44(H44)
3.d Idealised Me refined as rotating group:
 C4(H4A,H4B,H4C), C5(H5A,H5B,H5C), C12(H12A,H12B,H12C), C13(H13A,H13B,H13C),
 C33(H33A,H33B,H33C), C34(H34A,H34B,H34C), C35(H35A,H35B,H35C)
;
_olex2_submission_special_instructions 'No special instructions were received'
_oxdiff_exptl_absorpt_empirical_details
;
Empirical correction (ABSPACK) includes:
- Absorption correction using spherical harmonics
- Frame scaling
;
_oxdiff_exptl_absorpt_empirical_full_max 3.628
_oxdiff_exptl_absorpt_empirical_full_min 0.760

loop_
_space_group_symop_operation_xyz
'x, y, z'
'-x+1/2, -y, z+1/2'
'-x, y+1/2, -z+1/2'
'x+1/2, -y+1/2, -z'

loop_
_atom_site_label
_atom_site_type_symbol
_atom_site_fract_x
_atom_site_fract_y
_atom_site_fract_z
_atom_site_U_iso_or_equiv
_atom_site_adp_type
_atom_site_occupancy
_atom_site_site_symmetry_order
_atom_site_calc_flag
_atom_site_refinement_flags_posn
_atom_site_refinement_flags_adp
_atom_site_refinement_flags_occupancy
_atom_site_disorder_assembly
_atom_site_disorder_group
Pd1 Pd 0.49124(3) 0.56980(2) 0.52227(2) 0.05331(14) Uani 1 1 d . . . . .
Cl1 Cl 0.53410(14) 0.55839(12) 0.65743(9) 0.0844(5) Uani 1 1 d . . . . .
N1 N 0.6742(3) 0.5332(3) 0.4297(3) 0.0504(10) Uani 1 1 d . . . . .
N2 N 0.6886(3) 0.6506(3) 0.4809(3) 0.0544(10) Uani 1 1 d . . . . .
C1 C 0.6272(3) 0.5863(3) 0.4771(3) 0.0482(11) Uani 1 1 d . . . . .
C2 C 0.7719(4) 0.6379(4) 0.4347(4) 0.0605(14) Uani 1 1 d . . . . .
C3 C 0.7630(4) 0.5640(4) 0.4019(3) 0.0580(13) Uani 1 1 d . . . . .
C4 C 0.8499(5) 0.7006(4) 0.4260(5) 0.087(2) Uani 1 1 d . . . . .
H4A H 0.824015 0.747164 0.398866 0.131 Uiso 1 1 calc GR . . . .
H4B H 0.903221 0.678364 0.395891 0.131 Uiso 1 1 calc GR . . . .
H4C H 0.872810 0.716467 0.477735 0.131 Uiso 1 1 calc GR . . . .
C5 C 0.8297(5) 0.5194(4) 0.3474(4) 0.0796(19) Uani 1 1 d . . . . .
H5A H 0.876726 0.489554 0.378111 0.119 Uiso 1 1 calc GR . . . .
H5B H 0.862899 0.557490 0.313637 0.119 Uiso 1 1 calc GR . . . .
H5C H 0.792465 0.482329 0.315325 0.119 Uiso 1 1 calc GR . . . .
C6 C 0.6285(4) 0.4580(3) 0.4029(3) 0.0507(12) Uani 1 1 d . . . . .
C7 C 0.5875(4) 0.4574(4) 0.3273(3) 0.0620(14) Uani 1 1 d . . . . .
C8 C 0.5383(5) 0.3879(4) 0.3045(4) 0.0687(16) Uani 1 1 d . . . . .
H8 H 0.511248 0.385659 0.253767 0.082 Uiso 1 1 calc R . . . .
C9 C 0.5276(5) 0.3215(4) 0.3541(4) 0.0700(16) Uani 1 1 d . . . . .
C10 C 0.5719(4) 0.3239(4) 0.4288(4) 0.0597(14) Uani 1 1 d . . . . .
H10 H 0.566642 0.278946 0.462151 0.072 Uiso 1 1 calc R . . . .
C11 C 0.6232(4) 0.3912(3) 0.4546(3) 0.0523(12) Uani 1 1 d . . . . .
C12 C 0.5962(6) 0.5296(5) 0.2721(4) 0.084(2) Uani 1 1 d . . . . .
H12A H 0.587320 0.578873 0.301931 0.126 Uiso 1 1 calc GR . . . .
H12B H 0.547065 0.526078 0.231514 0.126 Uiso 1 1 calc GR . . . .
H12C H 0.659724 0.529785 0.247917 0.126 Uiso 1 1 calc GR . . . .
C13 C 0.4698(6) 0.2473(4) 0.3279(5) 0.093(2) Uani 1 1 d . . . . .
H13A H 0.401459 0.256745 0.336642 0.140 Uiso 1 1 calc GR . . . .
H13B H 0.490412 0.200827 0.358080 0.140 Uiso 1 1 calc GR . . . .
H13C H 0.481111 0.237505 0.272309 0.140 Uiso 1 1 calc GR . . . .
C14 C 0.6756(4) 0.3939(3) 0.5339(3) 0.0521(12) Uani 1 1 d . . . . .
H14 H 0.657642 0.445451 0.559232 0.063 Uiso 1 1 calc R . . . .
C15 C 0.7859(4) 0.3959(3) 0.5217(3) 0.0553(12) Uani 1 1 d . . . . .
C16 C 0.8419(4) 0.4500(4) 0.5646(4) 0.0645(14) Uani 1 1 d . . . . .
H16 H 0.811797 0.485089 0.600441 0.077 Uiso 1 1 calc R . . . .
C17 C 0.9428(6) 0.4528(5) 0.5551(5) 0.087(2) Uani 1 1 d . . . . .
H17 H 0.979134 0.489793 0.584691 0.104 Uiso 1 1 calc R . . . .
C18 C 0.9882(6) 0.4035(7) 0.5046(6) 0.106(3) Uani 1 1 d . . . . .
H18 H 1.055717 0.405690 0.499152 0.127 Uiso 1 1 calc R . . . .
C19 C 0.9353(6) 0.3499(6) 0.4610(6) 0.105(3) Uani 1 1 d . . . . .
H19 H 0.966718 0.315268 0.425512 0.126 Uiso 1 1 calc R . . . .
C20 C 0.8336(5) 0.3463(4) 0.4691(4) 0.0781(18) Uani 1 1 d . . . . .
H20 H 0.797988 0.309749 0.438349 0.094 Uiso 1 1 calc R . . . .
C21 C 0.6479(5) 0.3257(4) 0.5927(3) 0.0658(16) Uani 1 1 d . . . . .
C22 C 0.5725(7) 0.3383(5) 0.6438(5) 0.096(3) Uani 1 1 d . . . . .
H22 H 0.537365 0.386634 0.640779 0.116 Uiso 1 1 calc R . . . .
C23 C 0.5465(9) 0.2804(7) 0.7006(5) 0.132(4) Uani 1 1 d . . . . .
H23 H 0.495830 0.290681 0.736042 0.159 Uiso 1 1 calc R . . . .
C24 C 0.5956(11) 0.2093(8) 0.7037(6) 0.132(5) Uani 1 1 d . . . . .
H24 H 0.579215 0.170809 0.741968 0.159 Uiso 1 1 calc R . . . .
C25 C 0.6686(9) 0.1934(6) 0.6515(8) 0.129(4) Uani 1 1 d . . . . .
H25 H 0.700528 0.143473 0.652376 0.155 Uiso 1 1 calc R . . . .
C26 C 0.6950(6) 0.2524(5) 0.5971(6) 0.100(3) Uani 1 1 d . . . . .
H26 H 0.746358 0.242000 0.562353 0.120 Uiso 1 1 calc R . . . .
C27 C 0.6680(3) 0.7246(3) 0.5244(4) 0.0530(12) Uani 1 1 d . . . . .
C28 C 0.6167(4) 0.7856(4) 0.4855(4) 0.0627(14) Uani 1 1 d . . . . .
C29 C 0.5998(4) 0.8565(4) 0.5281(5) 0.0735(18) Uani 1 1 d . . . . .
H29 H 0.565342 0.898179 0.503265 0.088 Uiso 1 1 calc R . . . .
C30 C 0.6308(4) 0.8686(4) 0.6043(5) 0.0728(18) Uani 1 1 d . . . . .
C31 C 0.6817(5) 0.8058(4) 0.6398(4) 0.0708(16) Uani 1 1 d . . . . .
H31 H 0.702892 0.812686 0.691905 0.085 Uiso 1 1 calc R . . . .
C32 C 0.7027(4) 0.7332(3) 0.6020(4) 0.0580(13) Uani 1 1 d . . . . .
C33 C 0.5807(6) 0.7762(4) 0.4020(4) 0.083(2) Uani 1 1 d . . . . .
H33A H 0.632082 0.754694 0.369342 0.124 Uiso 1 1 calc GR . . . .
H33B H 0.560922 0.828307 0.381795 0.124 Uiso 1 1 calc GR . . . .
H33C H 0.525982 0.739719 0.401270 0.124 Uiso 1 1 calc GR . . . .
C34 C 0.6128(6) 0.9470(4) 0.6492(6) 0.102(3) Uani 1 1 d . . . . .
H34A H 0.671432 0.979056 0.649381 0.152 Uiso 1 1 calc GR . . . .
H34B H 0.594330 0.934693 0.702994 0.152 Uiso 1 1 calc GR . . . .
H34C H 0.561324 0.976909 0.623791 0.152 Uiso 1 1 calc GR . . . .
C35 C 0.7595(6) 0.6674(4) 0.6417(5) 0.085(2) Uani 1 1 d . . . . .
H35A H 0.718814 0.620230 0.647938 0.128 Uiso 1 1 calc GR . . . .
H35B H 0.780944 0.685729 0.693041 0.128 Uiso 1 1 calc GR . . . .
H35C H 0.815236 0.653727 0.609725 0.128 Uiso 1 1 calc GR . . . .
C36 C 0.4146(4) 0.5863(5) 0.4151(4) 0.086(2) Uani 1 1 d . . . . .
H36A H 0.428680 0.634005 0.432734 0.104 Uiso 1 1 d R . . . .
H36B H 0.434490 0.571505 0.368724 0.104 Uiso 1 1 d R . . . .
C37 C 0.3599(5) 0.5347(6) 0.4622(5) 0.090(2) Uani 1 1 d . . . . .
H37 H 0.344674 0.483184 0.443130 0.108 Uiso 1 1 d R . . . .
C38 C 0.3275(4) 0.5559(5) 0.5353(5) 0.090(2) Uani 1 1 d . . . . .
H38 H 0.336455 0.609941 0.549977 0.108 Uiso 1 1 d R . . . .
C39 C 0.2806(4) 0.5024(4) 0.5932(4) 0.0697(17) Uani 1 1 d . . . . .
C40 C 0.2357(6) 0.5383(5) 0.6574(5) 0.094(2) Uani 1 1 d . . . . .
H40 H 0.239812 0.594358 0.664108 0.113 Uiso 1 1 calc R . . . .
C41 C 0.1834(6) 0.4912(7) 0.7133(5) 0.105(3) Uani 1 1 d . . . . .
H41 H 0.153799 0.515391 0.757136 0.126 Uiso 1 1 calc R . . . .
C42 C 0.1774(6) 0.4107(6) 0.7016(5) 0.099(2) Uani 1 1 d . . . . .
H42 H 0.140789 0.379358 0.736815 0.118 Uiso 1 1 calc R . . . .
C43 C 0.2225(7) 0.3742(6) 0.6408(7) 0.112(3) Uani 1 1 d . . . . .
H43 H 0.218925 0.318007 0.635231 0.135 Uiso 1 1 calc R . . . .
C44 C 0.2745(7) 0.4199(6) 0.5861(6) 0.107(3) Uani 1 1 d . . . . .
H44 H 0.305812 0.394041 0.544041 0.129 Uiso 1 1 calc R . . . .

loop_
_atom_site_aniso_label
_atom_site_aniso_U_11
_atom_site_aniso_U_22
_atom_site_aniso_U_33
_atom_site_aniso_U_23
_atom_site_aniso_U_13
_atom_site_aniso_U_12
Pd1 0.0455(2) 0.0612(2) 0.0533(2) 0.00203(17) 0.00609(17) 0.00055(17)
Cl1 0.0884(11) 0.1141(13) 0.0505(8) -0.0076(8) 0.0050(8) -0.0064(10)
N1 0.050(2) 0.055(2) 0.046(2) 0.0051(19) 0.004(2) -0.0019(18)
N2 0.041(2) 0.062(2) 0.060(3) 0.009(2) 0.005(2) -0.0028(18)
C1 0.042(2) 0.059(3) 0.043(2) 0.004(2) -0.004(2) -0.0022(19)
C2 0.042(3) 0.072(4) 0.068(4) 0.015(3) 0.003(3) -0.003(2)
C3 0.043(3) 0.070(4) 0.061(3) 0.015(3) 0.008(2) 0.005(3)
C4 0.059(4) 0.085(5) 0.118(6) 0.009(4) 0.021(4) -0.010(3)
C5 0.063(4) 0.094(5) 0.082(4) 0.015(4) 0.029(3) 0.011(3)
C6 0.043(3) 0.063(3) 0.047(3) -0.003(2) 0.000(2) 0.006(2)
C7 0.056(3) 0.081(4) 0.049(3) 0.006(3) 0.003(3) 0.008(3)
C8 0.071(4) 0.090(4) 0.045(3) -0.009(3) -0.008(3) 0.011(3)
C9 0.064(4) 0.076(4) 0.070(4) -0.018(3) -0.013(3) 0.009(3)
C10 0.055(3) 0.063(3) 0.061(3) -0.001(3) -0.005(3) 0.001(3)
C11 0.049(3) 0.062(3) 0.046(3) -0.003(2) -0.001(2) 0.006(2)
C12 0.085(5) 0.111(5) 0.056(4) 0.021(3) -0.006(3) 0.013(4)
C13 0.098(6) 0.090(5) 0.092(5) -0.015(4) -0.034(4) -0.010(4)
C14 0.058(3) 0.054(3) 0.044(3) 0.000(2) -0.003(2) -0.003(2)
C15 0.056(3) 0.063(3) 0.046(3) 0.008(3) -0.007(3) 0.008(2)
C16 0.066(3) 0.071(4) 0.057(3) 0.010(3) -0.007(3) -0.005(3)
C17 0.069(4) 0.112(6) 0.079(5) 0.027(4) -0.016(4) -0.018(4)
C18 0.059(4) 0.150(7) 0.107(6) 0.042(6) 0.005(5) 0.010(5)
C19 0.080(5) 0.130(7) 0.105(7) 0.011(5) 0.019(5) 0.045(5)
C20 0.076(4) 0.085(4) 0.073(4) -0.008(4) 0.001(4) 0.020(3)
C21 0.077(4) 0.074(4) 0.047(3) 0.005(3) -0.016(3) -0.016(3)
C22 0.127(7) 0.096(5) 0.065(4) -0.006(4) 0.034(5) -0.027(5)
C23 0.190(12) 0.140(8) 0.066(5) -0.017(5) 0.038(6) -0.074(8)
C24 0.179(12) 0.134(9) 0.084(6) 0.037(7) -0.037(7) -0.076(9)
C25 0.130(9) 0.109(7) 0.148(10) 0.063(7) -0.052(8) -0.035(6)
C26 0.089(5) 0.082(5) 0.128(7) 0.037(5) -0.027(5) -0.012(4)
C27 0.041(2) 0.052(3) 0.066(3) 0.005(3) 0.001(3) -0.006(2)
C28 0.047(3) 0.064(3) 0.078(4) 0.013(3) -0.007(3) -0.007(2)
C29 0.048(3) 0.057(3) 0.115(6) 0.010(4) -0.012(4) 0.002(2)
C30 0.045(3) 0.059(3) 0.114(6) -0.006(3) -0.006(3) -0.006(3)
C31 0.058(3) 0.075(4) 0.080(4) -0.010(3) -0.007(3) -0.004(3)
C32 0.045(3) 0.058(3) 0.071(4) 0.005(3) -0.010(3) -0.003(2)
C33 0.085(5) 0.085(4) 0.078(5) 0.026(4) -0.018(4) -0.012(4)
C34 0.082(5) 0.078(5) 0.145(7) -0.031(5) -0.013(5) 0.010(4)
C35 0.086(5) 0.081(4) 0.089(5) 0.004(4) -0.030(4) 0.012(4)
C36 0.044(3) 0.143(7) 0.072(4) 0.009(4) -0.017(3) -0.007(4)
C37 0.048(3) 0.142(7) 0.079(5) 0.016(5) -0.013(3) -0.009(4)
C38 0.048(3) 0.107(5) 0.116(7) 0.017(5) 0.006(4) 0.002(3)
C39 0.045(3) 0.087(5) 0.077(4) 0.006(3) 0.004(3) 0.005(3)
C40 0.074(5) 0.106(6) 0.103(6) 0.005(5) 0.003(4) 0.012(4)
C41 0.078(5) 0.149(9) 0.088(6) -0.008(6) 0.009(5) 0.009(5)
C42 0.079(5) 0.127(7) 0.091(6) 0.013(5) 0.013(4) -0.013(5)
C43 0.119(7) 0.097(6) 0.121(8) 0.001(6) 0.000(6) -0.022(5)
C44 0.116(7) 0.100(6) 0.105(7) -0.013(5) 0.029(5) -0.013(5)

loop_
_atom_type_symbol
_atom_type_description
_atom_type_scat_dispersion_real
_atom_type_scat_dispersion_imag
_atom_type_scat_source
C C 0.0033 0.0016 'International Tables Vol C Tables 4.2.6.8 and 6.1.1.4'
H H 0.0000 0.0000 'International Tables Vol C Tables 4.2.6.8 and 6.1.1.4'
Cl Cl 0.1484 0.1585 'International Tables Vol C Tables 4.2.6.8 and 6.1.1.4'
N N 0.0061 0.0033 'International Tables Vol C Tables 4.2.6.8 and 6.1.1.4'
Pd Pd -0.9988 1.0072 'International Tables Vol C Tables 4.2.6.8 and 6.1.1.4'

loop_
_citation_id
_citation_doi
_citation_year
1 10.1002/adsc.202100491 2021

loop_
_geom_angle_atom_site_label_1
_geom_angle_atom_site_label_2
_geom_angle_atom_site_label_3
_geom_angle
_geom_angle_site_symmetry_1
_geom_angle_site_symmetry_3
_geom_angle_publ_flag
Cl1 Pd1 H36A 149.6 . . ?
C1 Pd1 Cl1 98.23(15) . . ?
C1 Pd1 C36 96.9(2) . . ?
C1 Pd1 H36A 92.3 . . ?
C1 Pd1 C37 129.1(3) . . ?
C1 Pd1 C38 163.4(3) . . ?
C36 Pd1 Cl1 164.10(19) . . ?
C36 Pd1 H36A 23.9 . . ?
C36 Pd1 C37 38.0(3) . . ?
C36 Pd1 C38 66.5(3) . . ?
C37 Pd1 Cl1 130.0(2) . . ?
C37 Pd1 H36A 55.7 . . ?
C37 Pd1 C38 35.6(3) . . ?
C38 Pd1 Cl1 98.4(2) . . ?
C38 Pd1 H36A 72.9 . . ?
C1 N1 C3 112.3(4) . . ?
C1 N1 C6 121.9(4) . . ?
C3 N1 C6 125.3(5) . . ?
C1 N2 C2 111.4(5) . . ?
C1 N2 C27 124.1(4) . . ?
C2 N2 C27 124.5(4) . . ?
N1 C1 Pd1 125.0(3) . . ?
N1 C1 N2 103.7(4) . . ?
N2 C1 Pd1 131.1(4) . . ?
N2 C2 C4 122.4(6) . . ?
C3 C2 N2 106.9(5) . . ?
C3 C2 C4 130.6(6) . . ?
N1 C3 C5 124.2(6) . . ?
C2 C3 N1 105.6(5) . . ?
C2 C3 C5 130.2(5) . . ?
C2 C4 H4A 109.5 . . ?
C2 C4 H4B 109.5 . . ?
C2 C4 H4C 109.5 . . ?
H4A C4 H4B 109.5 . . ?
H4A C4 H4C 109.5 . . ?
H4B C4 H4C 109.5 . . ?
C3 C5 H5A 109.5 . . ?
C3 C5 H5B 109.5 . . ?
C3 C5 H5C 109.5 . . ?
H5A C5 H5B 109.5 . . ?
H5A C5 H5C 109.5 . . ?
H5B C5 H5C 109.5 . . ?
C7 C6 N1 117.5(5) . . ?
C7 C6 C11 122.7(5) . . ?
C11 C6 N1 119.7(4) . . ?
C6 C7 C12 121.6(6) . . ?
C8 C7 C6 117.2(5) . . ?
C8 C7 C12 121.3(6) . . ?
C7 C8 H8 118.7 . . ?
C9 C8 C7 122.6(6) . . ?
C9 C8 H8 118.7 . . ?
C8 C9 C10 118.4(6) . . ?
C8 C9 C13 121.0(6) . . ?
C10 C9 C13 120.6(6) . . ?
C9 C10 H10 119.1 . . ?
C11 C10 C9 121.7(6) . . ?
C11 C10 H10 119.1 . . ?
C6 C11 C14 119.9(5) . . ?
C10 C11 C6 117.4(5) . . ?
C10 C11 C14 122.8(5) . . ?
C7 C12 H12A 109.5 . . ?
C7 C12 H12B 109.5 . . ?
C7 C12 H12C 109.5 . . ?
H12A C12 H12B 109.5 . . ?
H12A C12 H12C 109.5 . . ?
H12B C12 H12C 109.5 . . ?
C9 C13 H13A 109.5 . . ?
C9 C13 H13B 109.5 . . ?
C9 C13 H13C 109.5 . . ?
H13A C13 H13B 109.5 . . ?
H13A C13 H13C 109.5 . . ?
H13B C13 H13C 109.5 . . ?
C11 C14 H14 106.8 . . ?
C11 C14 C15 110.6(4) . . ?
C11 C14 C21 115.2(4) . . ?
C15 C14 H14 106.8 . . ?
C15 C14 C21 110.3(5) . . ?
C21 C14 H14 106.8 . . ?
C16 C15 C14 119.6(5) . . ?
C20 C15 C14 123.2(5) . . ?
C20 C15 C16 117.2(6) . . ?
C15 C16 H16 119.6 . . ?
C15 C16 C17 120.9(7) . . ?
C17 C16 H16 119.6 . . ?
C16 C17 H17 119.4 . . ?
C18 C17 C16 121.2(8) . . ?
C18 C17 H17 119.4 . . ?
C17 C18 H18 120.2 . . ?
C17 C18 C19 119.5(7) . . ?
C19 C18 H18 120.2 . . ?
C18 C19 H19 119.8 . . ?
C18 C19 C20 120.4(8) . . ?
C20 C19 H19 119.8 . . ?
C15 C20 C19 120.8(8) . . ?
C15 C20 H20 119.6 . . ?
C19 C20 H20 119.6 . . ?
C22 C21 C14 118.8(6) . . ?
C22 C21 C26 117.2(7) . . ?
C26 C21 C14 124.0(7) . . ?
C21 C22 H22 119.3 . . ?
C21 C22 C23 121.5(9) . . ?
C23 C22 H22 119.3 . . ?
C22 C23 H23 120.3 . . ?
C24 C23 C22 119.4(10) . . ?
C24 C23 H23 120.3 . . ?
C23 C24 H24 119.7 . . ?
C23 C24 C25 120.6(10) . . ?
C25 C24 H24 119.7 . . ?
C24 C25 H25 120.5 . . ?
C24 C25 C26 119.1(11) . . ?
C26 C25 H25 120.5 . . ?
C21 C26 C25 122.1(10) . . ?
C21 C26 H26 119.0 . . ?
C25 C26 H26 119.0 . . ?
C28 C27 N2 118.0(5) . . ?
C28 C27 C32 122.6(5) . . ?
C32 C27 N2 119.4(5) . . ?
C27 C28 C29 116.7(6) . . ?
C27 C28 C33 122.3(6) . . ?
C29 C28 C33 121.0(6) . . ?
C28 C29 H29 118.2 . . ?
C30 C29 C28 123.7(6) . . ?
C30 C29 H29 118.2 . . ?
C29 C30 C31 117.0(6) . . ?
C29 C30 C34 122.8(7) . . ?
C31 C30 C34 120.2(7) . . ?
C30 C31 H31 118.2 . . ?
C30 C31 C32 123.5(7) . . ?
C32 C31 H31 118.2 . . ?
C27 C32 C35 121.5(5) . . ?
C31 C32 C27 116.5(5) . . ?
C31 C32 C35 122.0(6) . . ?
C28 C33 H33A 109.5 . . ?
C28 C33 H33B 109.5 . . ?
C28 C33 H33C 109.5 . . ?
H33A C33 H33B 109.5 . . ?
H33A C33 H33C 109.5 . . ?
H33B C33 H33C 109.5 . . ?
C30 C34 H34A 109.5 . . ?
C30 C34 H34B 109.5 . . ?
C30 C34 H34C 109.5 . . ?
H34A C34 H34B 109.5 . . ?
H34A C34 H34C 109.5 . . ?
H34B C34 H34C 109.5 . . ?
C32 C35 H35A 109.5 . . ?
C32 C35 H35B 109.5 . . ?
C32 C35 H35C 109.5 . . ?
H35A C35 H35B 109.5 . . ?
H35A C35 H35C 109.5 . . ?
H35B C35 H35C 109.5 . . ?
Pd1 C36 H36A 73.2 . . ?
Pd1 C36 H36B 125.6 . . ?
H36A C36 H36B 120.0 . . ?
C37 C36 Pd1 72.5(4) . . ?
C37 C36 H36A 118.9 . . ?
C37 C36 H36B 121.1 . . ?
Pd1 C37 H37 126.6 . . ?
C36 C37 Pd1 69.5(4) . . ?
C36 C37 H37 118.9 . . ?
C38 C37 Pd1 77.2(4) . . ?
C38 C37 C36 122.8(8) . . ?
C38 C37 H37 118.4 . . ?
Pd1 C38 H38 78.4 . . ?
C37 C38 Pd1 67.2(4) . . ?
C37 C38 H38 116.3 . . ?
C37 C38 C39 126.4(8) . . ?
C39 C38 Pd1 124.1(5) . . ?
C39 C38 H38 117.2 . . ?
C40 C39 C38 117.4(7) . . ?
C44 C39 C38 124.6(7) . . ?
C44 C39 C40 117.9(7) . . ?
C39 C40 H40 119.6 . . ?
C39 C40 C41 120.8(8) . . ?
C41 C40 H40 119.6 . . ?
C40 C41 H41 120.8 . . ?
C42 C41 C40 118.4(9) . . ?
C42 C41 H41 120.8 . . ?
C41 C42 H42 119.1 . . ?
C43 C42 C41 121.8(9) . . ?
C43 C42 H42 119.1 . . ?
C42 C43 H43 119.9 . . ?
C42 C43 C44 120.1(9) . . ?
C44 C43 H43 119.9 . . ?
C39 C44 C43 120.9(8) . . ?
C39 C44 H44 119.5 . . ?
C43 C44 H44 119.5 . . ?

loop_
_geom_bond_atom_site_label_1
_geom_bond_atom_site_label_2
_geom_bond_distance
_geom_bond_site_symmetry_2
_geom_bond_publ_flag
Pd1 Cl1 2.3534(17) . ?
Pd1 C1 2.028(5) . ?
Pd1 C36 2.102(6) . ?
Pd1 H36A 2.0278 . ?
Pd1 C37 2.141(7) . ?
Pd1 C38 2.264(6) . ?
N1 C1 1.345(6) . ?
N1 C3 1.397(6) . ?
N1 C6 1.458(7) . ?
N2 C1 1.352(6) . ?
N2 C2 1.395(7) . ?
N2 C27 1.448(7) . ?
C2 C3 1.340(9) . ?
C2 C4 1.492(8) . ?
C3 C5 1.486(8) . ?
C4 H4A 0.9600 . ?
C4 H4B 0.9600 . ?
C4 H4C 0.9600 . ?
C5 H5A 0.9600 . ?
C5 H5B 0.9600 . ?
C5 H5C 0.9600 . ?
C6 C7 1.389(8) . ?
C6 C11 1.402(7) . ?
C7 C8 1.381(9) . ?
C7 C12 1.511(9) . ?
C8 H8 0.9300 . ?
C8 C9 1.381(9) . ?
C9 C10 1.395(9) . ?
C9 C13 1.519(9) . ?
C10 H10 0.9300 . ?
C10 C11 1.381(8) . ?
C11 C14 1.514(7) . ?
C12 H12A 0.9600 . ?
C12 H12B 0.9600 . ?
C12 H12C 0.9600 . ?
C13 H13A 0.9600 . ?
C13 H13B 0.9600 . ?
C13 H13C 0.9600 . ?
C14 H14 0.9800 . ?
C14 C15 1.523(7) . ?
C14 C21 1.542(8) . ?
C15 C16 1.378(8) . ?
C15 C20 1.369(8) . ?
C16 H16 0.9300 . ?
C16 C17 1.391(9) . ?
C17 H17 0.9300 . ?
C17 C18 1.328(12) . ?
C18 H18 0.9300 . ?
C18 C19 1.355(13) . ?
C19 H19 0.9300 . ?
C19 C20 1.400(11) . ?
C20 H20 0.9300 . ?
C21 C22 1.358(10) . ?
C21 C26 1.369(10) . ?
C22 H22 0.9300 . ?
C22 C23 1.395(12) . ?
C23 H23 0.9300 . ?
C23 C24 1.350(16) . ?
C24 H24 0.9300 . ?
C24 C25 1.354(16) . ?
C25 H25 0.9300 . ?
C25 C26 1.382(12) . ?
C26 H26 0.9300 . ?
C27 C28 1.387(7) . ?
C27 C32 1.396(9) . ?
C28 C29 1.388(9) . ?
C28 C33 1.495(9) . ?
C29 H29 0.9300 . ?
C29 C30 1.363(10) . ?
C30 C31 1.381(9) . ?
C30 C34 1.514(9) . ?
C31 H31 0.9300 . ?
C31 C32 1.382(8) . ?
C32 C35 1.491(8) . ?
C33 H33A 0.9600 . ?
C33 H33B 0.9600 . ?
C33 H33C 0.9600 . ?
C34 H34A 0.9600 . ?
C34 H34B 0.9600 . ?
C34 H34C 0.9600 . ?
C35 H35A 0.9600 . ?
C35 H35B 0.9600 . ?
C35 H35C 0.9600 . ?
C36 H36A 0.8600 . ?
C36 H36B 0.8602 . ?
C36 C37 1.382(10) . ?
C37 H37 0.9301 . ?
C37 C38 1.351(11) . ?
C38 H38 0.9300 . ?
C38 C39 1.460(10) . ?
C39 C40 1.376(10) . ?
C39 C44 1.363(11) . ?
C40 H40 0.9300 . ?
C40 C41 1.413(12) . ?
C41 H41 0.9300 . ?
C41 C42 1.341(12) . ?
C42 H42 0.9300 . ?
C42 C43 1.336(12) . ?
C43 H43 0.9300 . ?
C43 C44 1.385(12) . ?
C44 H44 0.9300 . ?

loop_
_twin_individual_id
_twin_individual_mass_fraction_refined
1 1.04(4)
2 -0.04(4)
